data_4060547
loop_
_publ_author_name
'Victorio Cadierno'
'Josefina D\'iez'
'Joaqu\'in Garc\'ia-\'Alvarez'
'Jos\'e Gimeno'

_publ_section_title
;
 Iminophosphorane-based nucleophilic ruthenium(II) carbene complexes:
 An unusual C-C coupling and C-H activation by the addition of alkynes
 to the Ru=C bond
;
_journal_name_full Organometallics
_journal_paper_doi 10.1021/om050121d
_journal_year 2005
_chemical_formula_moiety 'C58 H66 N2 O7 P4 Ru, C4 H10 O1'
_chemical_formula_sum 'C62 H76 N2 O8 P4 Ru'
_chemical_formula_weight 1202.20
_space_group_IT_number 14
_symmetry_cell_setting monoclinic
_symmetry_space_group_name_Hall '-P 2yn'
_symmetry_space_group_name_H-M 'P 1 21/n 1'
_cell_angle_alpha 90.00
_cell_angle_beta 109.04(3)
_cell_angle_gamma 90.00
_cell_formula_units_Z 4
_cell_length_a 16.057(3)
_cell_length_b 18.188(4)
_cell_length_c 22.403(5)
_cell_measurement_temperature 293(2)
_cell_volume 6185(2)
_diffrn_ambient_temperature 293(2)
_exptl_crystal_density_diffrn 1.291
_cod_depositor_comments
;
The following automatic conversions were performed:
'_symmetry_cell_setting' value 'Monoclinic' changed to 'monoclinic'
according to '/home/saulius/struct/CIF-dictionaries/cif_core.dic'
dictionary named 'cif_core.dic' version 2.4.1 from 2010-06-29.

Automatic conversion script
Id: cif_fix_enum 1527 2010-12-29 10:47:43Z saulius 
;
_cod_original_sg_symbol_H-M 'P 21/n'
_cod_database_code 4060547

loop_
_symmetry_equiv_pos_as_xyz
'x, y, z'
'-x+1/2, y+1/2, -z+1/2'
'-x, -y, -z'
'x-1/2, -y-1/2, z-1/2'

loop_
_atom_site_label
_atom_site_type_symbol
_atom_site_fract_x
_atom_site_fract_y
_atom_site_fract_z
_atom_site_U_iso_or_equiv
_atom_site_adp_type
_atom_site_occupancy
_atom_site_symmetry_multiplicity
_atom_site_calc_flag
_atom_site_refinement_flags
_atom_site_disorder_assembly
_atom_site_disorder_group
C1 C 0.0476(2) 0.00681(16) 0.19892(16) 0.0618(8) Uani 1 1 d . . .
C2 C 0.1202(2) 0.04799(18) 0.23734(18) 0.0617(8) Uani 1 1 d . . .
C3 C 0.1214(2) 0.07569(19) 0.29623(17) 0.0626(9) Uani 1 1 d . . .
C4 C 0.0518(2) 0.06273(18) 0.31959(16) 0.0647(9) Uani 1 1 d . . .
C5 C -0.0228(2) 0.02813(18) 0.27846(18) 0.0638(9) Uani 1 1 d . . .
C6 C -0.0247(2) -0.00058(17) 0.21954(18) 0.0624(9) Uani 1 1 d . . .
C7 C 0.0563(3) 0.0859(2) 0.38481(18) 0.0851(11) Uani 1 1 d . . .
H7A H 0.1123 0.1085 0.4056 0.128 Uiso 1 1 calc R . .
H7B H 0.0494 0.0436 0.4084 0.128 Uiso 1 1 calc R . .
H7C H 0.0100 0.1205 0.3821 0.128 Uiso 1 1 calc R . .
C8 C 0.0515(3) -0.0305(2) 0.1394(2) 0.0777(10) Uani 1 1 d . . .
C9 C -0.0361(3) -0.0331(3) 0.0863(2) 0.1058(16) Uani 1 1 d . . .
H9A H -0.0285 -0.0572 0.0503 0.159 Uiso 1 1 calc R . .
H9B H -0.0572 0.0160 0.0750 0.159 Uiso 1 1 calc R . .
H9C H -0.0781 -0.0599 0.1000 0.159 Uiso 1 1 calc R . .
C10 C 0.0892(3) -0.1081(2) 0.1565(3) 0.1113(17) Uani 1 1 d . . .
H10A H 0.0923 -0.1324 0.1193 0.167 Uiso 1 1 calc R . .
H10B H 0.0517 -0.1356 0.1741 0.167 Uiso 1 1 calc R . .
H10C H 0.1472 -0.1049 0.1870 0.167 Uiso 1 1 calc R . .
C11 C 0.03565(18) 0.23996(15) 0.24037(15) 0.0456(6) Uani 1 1 d . . .
C12 C -0.04236(17) 0.21900(14) 0.25123(14) 0.0430(6) Uani 1 1 d . . .
C13 C -0.11760(17) 0.18713(14) 0.20228(13) 0.0432(6) Uani 1 1 d . . .
C14 C 0.11401(19) 0.26999(16) 0.29499(15) 0.0526(7) Uani 1 1 d . . .
C15 C 0.2023(2) 0.24564(18) 0.28801(17) 0.0646(9) Uani 1 1 d . . .
C16 C 0.2131(3) 0.2356(3) 0.2307(2) 0.0937(14) Uani 1 1 d . . .
C17 C 0.2937(4) 0.2109(4) 0.2257(4) 0.130(2) Uani 1 1 d . . .
C18 C 0.3623(3) 0.1969(3) 0.2790(4) 0.131(3) Uani 1 1 d . . .
C19 C 0.3530(3) 0.2071(3) 0.3364(4) 0.1107(19) Uani 1 1 d . . .
C20 C 0.2743(2) 0.2316(2) 0.3413(3) 0.0804(12) Uani 1 1 d . . .
C21 C 0.1042(2) 0.35450(17) 0.29267(16) 0.0572(7) Uani 1 1 d . . .
C22 C 0.1431(3) 0.3997(2) 0.2600(2) 0.0806(11) Uani 1 1 d . . .
C23 C 0.1304(4) 0.4748(3) 0.2578(3) 0.1025(15) Uani 1 1 d . . .
C24 C 0.0788(4) 0.5056(3) 0.2884(3) 0.1057(17) Uani 1 1 d . . .
C25 C 0.0394(4) 0.4623(3) 0.3211(3) 0.0977(15) Uani 1 1 d . . .
C26 C 0.0515(3) 0.3874(2) 0.3231(2) 0.0775(11) Uani 1 1 d . . .
C27 C -0.06573(18) 0.20415(15) 0.09470(13) 0.0478(6) Uani 1 1 d . . .
C28 C 0.00291(18) 0.15902(15) 0.13212(13) 0.0476(6) Uani 1 1 d . . .
C29 C 0.0716(2) 0.14744(19) 0.10682(17) 0.0596(8) Uani 1 1 d . . .
C30 C 0.0711(3) 0.1758(2) 0.05029(19) 0.0711(10) Uani 1 1 d . . .
C31 C 0.0018(3) 0.2187(2) 0.0145(2) 0.0743(10) Uani 1 1 d . . .
C32 C -0.0663(2) 0.23330(19) 0.03673(16) 0.0624(8) Uani 1 1 d . . .
C33 C -0.1743(2) 0.32020(16) 0.11859(14) 0.0542(7) Uani 1 1 d . . .
C34 C -0.1071(3) 0.37074(19) 0.1395(2) 0.0782(11) Uani 1 1 d . . .
C35 C -0.1248(5) 0.4456(2) 0.1336(3) 0.0984(16) Uani 1 1 d . . .
C36 C -0.2087(4) 0.4706(2) 0.1067(2) 0.0959(14) Uani 1 1 d . . .
C37 C -0.2743(5) 0.4216(3) 0.0866(3) 0.1112(19) Uani 1 1 d . . .
C38 C -0.2592(3) 0.3462(2) 0.0921(2) 0.0873(13) Uani 1 1 d . . .
C39 C -0.4504(3) 0.1615(3) 0.0007(3) 0.1045(14) Uani 1 1 d . . .
H39A H -0.4690 0.1857 -0.0400 0.125 Uiso 1 1 calc R . .
H39B H -0.4354 0.1992 0.0331 0.125 Uiso 1 1 calc R . .
C40 C -0.5248(3) 0.1162(3) 0.0070(3) 0.132(2) Uani 1 1 d . . .
H40A H -0.5745 0.1474 0.0032 0.199 Uiso 1 1 calc R . .
H40B H -0.5068 0.0926 0.0475 0.199 Uiso 1 1 calc R . .
H40C H -0.5408 0.0797 -0.0257 0.199 Uiso 1 1 calc R . .
C41 C -0.2363(4) 0.0526(3) -0.0506(2) 0.1221(18) Uani 1 1 d . . .
H41A H -0.1820 0.0622 -0.0595 0.147 Uiso 1 1 calc R . .
H41B H -0.2840 0.0757 -0.0836 0.147 Uiso 1 1 calc R . .
C42 C -0.2510(5) -0.0248(3) -0.0520(3) 0.142(2) Uani 1 1 d . . .
H42A H -0.2547 -0.0437 -0.0928 0.212 Uiso 1 1 calc R . .
H42B H -0.3051 -0.0346 -0.0440 0.212 Uiso 1 1 calc R . .
H42C H -0.2031 -0.0482 -0.0203 0.212 Uiso 1 1 calc R . .
C43 C -0.29781(19) 0.21117(17) 0.20905(15) 0.0538(7) Uani 1 1 d . . .
C44 C -0.2869(3) 0.2833(2) 0.2286(2) 0.0731(10) Uani 1 1 d . . .
C45 C -0.3590(3) 0.3293(3) 0.2173(2) 0.0924(13) Uani 1 1 d . . .
C46 C -0.4412(3) 0.3037(3) 0.1876(2) 0.1001(15) Uani 1 1 d . . .
C47 C -0.4539(3) 0.2320(3) 0.1668(2) 0.1043(16) Uani 1 1 d . . .
C48 C -0.3816(2) 0.1850(2) 0.1772(2) 0.0798(11) Uani 1 1 d . . .
C49 C -0.24101(18) 0.06079(15) 0.20304(14) 0.0502(7) Uani 1 1 d . . .
C50 C -0.2360(2) 0.03066(17) 0.14766(16) 0.0570(8) Uani 1 1 d . . .
C51 C -0.2736(2) -0.03805(18) 0.1277(2) 0.0687(9) Uani 1 1 d . . .
C52 C -0.3155(3) -0.0762(2) 0.1622(2) 0.0797(11) Uani 1 1 d . . .
C53 C -0.3194(3) -0.0463(2) 0.2177(2) 0.0842(12) Uani 1 1 d . . .
C54 C -0.2827(2) 0.02124(19) 0.23843(19) 0.0671(9) Uani 1 1 d . . .
C55 C -0.0928(6) 0.1475(4) 0.4847(3) 0.172(3) Uani 1 1 d . . .
H55A H -0.0568 0.1907 0.4860 0.207 Uiso 1 1 calc R . .
H55B H -0.1402 0.1619 0.5001 0.207 Uiso 1 1 calc R . .
C56 C -0.0438(7) 0.0978(5) 0.5240(3) 0.227(5) Uani 1 1 d . . .
H56A H -0.0236 0.1176 0.5660 0.340 Uiso 1 1 calc R . .
H56B H 0.0060 0.0854 0.5112 0.340 Uiso 1 1 calc R . .
H56C H -0.0783 0.0545 0.5233 0.340 Uiso 1 1 calc R . .
C57 C -0.3189(6) 0.2206(7) 0.3799(5) 0.260(6) Uani 1 1 d . . .
H57A H -0.2814 0.2315 0.4226 0.312 Uiso 1 1 calc R . .
H57B H -0.3182 0.2650 0.3560 0.312 Uiso 1 1 calc R . .
C58 C -0.3895(6) 0.2214(8) 0.3842(6) 0.298(7) Uani 1 1 d . . .
H58A H -0.4008 0.2689 0.3985 0.447 Uiso 1 1 calc R . .
H58B H -0.3933 0.1847 0.4140 0.447 Uiso 1 1 calc R . .
H58C H -0.4322 0.2112 0.3438 0.447 Uiso 1 1 calc R . .
N1 N -0.24433(15) 0.18084(14) 0.08513(12) 0.0544(6) Uani 1 1 d . . .
N2 N -0.16346(17) 0.14424(14) 0.30704(12) 0.0584(6) Uani 1 1 d . . .
O1 O 0.10506(16) 0.24153(13) 0.35095(12) 0.0634(6) Uani 1 1 d . . .
O2 O -0.29090(17) 0.20989(15) -0.03610(11) 0.0828(7) Uani 1 1 d . . .
O3 O -0.37585(18) 0.11849(15) 0.00640(15) 0.0919(9) Uani 1 1 d . . .
O4 O -0.23060(19) 0.08418(15) 0.00792(12) 0.0886(8) Uani 1 1 d . . .
O5 O -0.1312(3) 0.25484(15) 0.38392(15) 0.1246(13) Uani 1 1 d . . .
O6 O -0.1301(2) 0.12554(14) 0.42111(12) 0.0862(8) Uani 1 1 d . . .
O7 O -0.2723(2) 0.1766(3) 0.36045(17) 0.1336(14) Uani 1 1 d . . .
P1 P -0.15580(5) 0.22128(4) 0.12205(3) 0.04468(17) Uani 1 1 d . . .
P2 P -0.28556(6) 0.15540(5) 0.01394(4) 0.0657(2) Uani 1 1 d . . .
P3 P -0.20177(5) 0.15111(4) 0.23314(3) 0.04545(17) Uani 1 1 d . . .
P4 P -0.17058(6) 0.18332(5) 0.36708(4) 0.0647(2) Uani 1 1 d . . .
Ru1 Ru 0.005017(13) 0.121438(11) 0.221006(10) 0.04534(10) Uani 1 1 d . . .
O O 0.3052(13) -0.0356(15) 0.4146(9) 0.473(10) Uiso 1 1 d . . .
C63 C 0.2131(18) -0.1300(14) 0.3806(12) 0.503(17) Uiso 1 1 d D . .
H63A H 0.2081 -0.1823 0.3839 0.754 Uiso 1 1 calc R . .
H63B H 0.1998 -0.1166 0.3370 0.754 Uiso 1 1 calc R . .
H63C H 0.1725 -0.1061 0.3976 0.754 Uiso 1 1 calc R . .
C62 C 0.307(2) -0.106(2) 0.4175(17) 0.61(3) Uiso 1 1 d D . .
H62A H 0.3231 -0.1227 0.4610 0.727 Uiso 1 1 calc R . .
H62B H 0.3483 -0.1262 0.3986 0.727 Uiso 1 1 calc R . .
C61 C 0.374(2) 0.0518(16) 0.4539(14) 0.535(17) Uiso 1 1 d D . .
H61A H 0.4119 0.0903 0.4763 0.803 Uiso 1 1 calc R . .
H61B H 0.3247 0.0473 0.4695 0.803 Uiso 1 1 calc R . .
H61C H 0.3521 0.0634 0.4097 0.803 Uiso 1 1 calc R . .
C60 C 0.4251(18) -0.0220(17) 0.4639(14) 0.560(19) Uiso 1 1 d D . .
H60A H 0.4438 -0.0423 0.5062 0.672 Uiso 1 1 calc R . .
H60B H 0.4682 -0.0274 0.4423 0.672 Uiso 1 1 calc R . .
H1O H 0.128(3) 0.258(2) 0.382(2) 0.082(14) Uiso 1 1 d . . .
H2 H 0.166(2) 0.053(2) 0.2215(17) 0.074(11) Uiso 1 1 d . . .
H3 H 0.166(2) 0.1014(18) 0.3183(16) 0.060(9) Uiso 1 1 d . . .
H5 H -0.067(2) 0.0234(17) 0.2897(15) 0.053(9) Uiso 1 1 d . . .
H6 H -0.072(2) -0.0249(19) 0.1971(17) 0.068(10) Uiso 1 1 d . . .
H8 H 0.094(3) -0.003(2) 0.1234(19) 0.089(13) Uiso 1 1 d . . .
H11 H 0.0332(17) 0.2599(14) 0.2039(13) 0.036(7) Uiso 1 1 d . . .
H12 H -0.0432(16) 0.2166(13) 0.2927(13) 0.032(7) Uiso 1 1 d . . .
H16 H 0.165(3) 0.248(2) 0.1900(18) 0.077(11) Uiso 1 1 d . . .
H17 H 0.298(3) 0.201(3) 0.187(2) 0.115(17) Uiso 1 1 d . . .
H18 H 0.419(4) 0.188(3) 0.277(3) 0.15(2) Uiso 1 1 d . . .
H19 H 0.396(3) 0.198(3) 0.377(2) 0.106(15) Uiso 1 1 d . . .
H20 H 0.266(2) 0.235(2) 0.3790(18) 0.072(13) Uiso 1 1 d . . .
H22 H 0.172(3) 0.380(2) 0.237(2) 0.074(13) Uiso 1 1 d . . .
H23 H 0.154(3) 0.500(3) 0.233(2) 0.118(18) Uiso 1 1 d . . .
H24 H 0.072(3) 0.554(3) 0.289(2) 0.104(15) Uiso 1 1 d . . .
H25 H 0.005(4) 0.477(3) 0.340(3) 0.12(2) Uiso 1 1 d . . .
H26 H 0.019(3) 0.359(2) 0.3414(19) 0.079(12) Uiso 1 1 d . . .
H29 H 0.118(3) 0.1227(19) 0.1297(18) 0.070(11) Uiso 1 1 d . . .
H30 H 0.112(3) 0.168(2) 0.035(2) 0.087(13) Uiso 1 1 d . . .
H31 H 0.002(2) 0.240(2) -0.0176(18) 0.066(11) Uiso 1 1 d . . .
H32 H -0.117(2) 0.2601(19) 0.0136(16) 0.070(10) Uiso 1 1 d . . .
H34 H -0.042(3) 0.353(3) 0.156(2) 0.113(15) Uiso 1 1 d . . .
H35 H -0.087(3) 0.470(3) 0.146(2) 0.099(18) Uiso 1 1 d . . .
H36 H -0.217(3) 0.525(3) 0.104(2) 0.103(13) Uiso 1 1 d . . .
H37 H -0.321(3) 0.432(3) 0.075(2) 0.107(19) Uiso 1 1 d . . .
H38 H -0.304(3) 0.316(2) 0.0798(19) 0.082(13) Uiso 1 1 d . . .
H44 H -0.228(2) 0.3025(19) 0.2494(17) 0.070(10) Uiso 1 1 d . . .
H45 H -0.354(3) 0.380(3) 0.228(2) 0.107(16) Uiso 1 1 d . . .
H46 H -0.493(3) 0.333(2) 0.183(2) 0.101(13) Uiso 1 1 d . . .
H47 H -0.510(3) 0.208(2) 0.143(2) 0.101(13) Uiso 1 1 d . . .
H48 H -0.387(3) 0.134(2) 0.1621(19) 0.082(12) Uiso 1 1 d . . .
H50 H -0.207(2) 0.0530(17) 0.1259(15) 0.053(9) Uiso 1 1 d . . .
H51 H -0.271(2) -0.0553(19) 0.0917(17) 0.062(10) Uiso 1 1 d . . .
H52 H -0.345(3) -0.123(2) 0.149(2) 0.095(13) Uiso 1 1 d . . .
H53 H -0.347(3) -0.072(2) 0.243(2) 0.093(13) Uiso 1 1 d . . .
H54 H -0.287(2) 0.0401(19) 0.2775(17) 0.068(10) Uiso 1 1 d . . .

loop_
_atom_site_aniso_label
_atom_site_aniso_U_11
_atom_site_aniso_U_22
_atom_site_aniso_U_33
_atom_site_aniso_U_23
_atom_site_aniso_U_13
_atom_site_aniso_U_12
C1 0.0568(18) 0.0457(16) 0.072(2) -0.0013(14) 0.0059(16) 0.0133(13)
C2 0.0483(17) 0.0577(18) 0.071(2) 0.0063(15) 0.0078(16) 0.0133(14)
C3 0.0496(18) 0.0614(19) 0.061(2) 0.0101(15) -0.0033(16) 0.0056(15)
C4 0.067(2) 0.0595(19) 0.057(2) 0.0198(15) 0.0056(16) 0.0126(15)
C5 0.061(2) 0.0489(17) 0.080(3) 0.0227(16) 0.0205(19) 0.0074(15)
C6 0.0581(19) 0.0392(15) 0.078(3) 0.0045(14) 0.0058(17) 0.0058(14)
C7 0.097(3) 0.091(3) 0.058(3) 0.0209(19) 0.011(2) 0.010(2)
C8 0.080(2) 0.056(2) 0.090(3) -0.0145(18) 0.020(2) 0.0145(18)
C9 0.105(3) 0.107(3) 0.085(3) -0.040(3) 0.003(3) 0.020(3)
C10 0.112(4) 0.066(2) 0.138(4) -0.024(3) 0.018(3) 0.033(2)
C11 0.0500(16) 0.0430(14) 0.0385(18) -0.0028(11) 0.0072(13) -0.0018(12)
C12 0.0463(15) 0.0406(14) 0.0362(17) -0.0013(10) 0.0053(12) 0.0035(11)
C13 0.0430(14) 0.0403(13) 0.0410(16) 0.0004(10) 0.0064(11) 0.0028(11)
C14 0.0496(16) 0.0554(17) 0.0466(19) -0.0100(13) 0.0071(13) -0.0076(13)
C15 0.0497(17) 0.0585(18) 0.079(3) -0.0228(16) 0.0113(17) -0.0090(14)
C16 0.063(2) 0.126(4) 0.093(4) -0.045(3) 0.026(2) -0.018(2)
C17 0.084(3) 0.174(6) 0.145(6) -0.089(5) 0.055(4) -0.025(3)
C18 0.059(3) 0.124(4) 0.202(7) -0.086(4) 0.031(4) -0.011(3)
C19 0.058(2) 0.095(3) 0.155(5) -0.039(3) 0.001(3) 0.003(2)
C20 0.055(2) 0.074(2) 0.098(4) -0.018(2) 0.006(2) -0.0030(17)
C21 0.0521(17) 0.0570(17) 0.053(2) -0.0103(13) 0.0045(14) -0.0089(14)
C22 0.080(3) 0.073(2) 0.089(3) -0.007(2) 0.029(2) -0.016(2)
C23 0.106(4) 0.074(3) 0.121(4) 0.009(3) 0.029(3) -0.024(3)
C24 0.104(4) 0.057(3) 0.131(4) -0.010(3) 0.003(3) -0.005(2)
C25 0.099(3) 0.074(3) 0.115(4) -0.024(3) 0.027(3) 0.009(2)
C26 0.082(3) 0.067(2) 0.083(3) -0.0145(19) 0.027(2) -0.0014(19)
C27 0.0510(15) 0.0488(15) 0.0388(17) -0.0022(11) 0.0083(12) -0.0016(12)
C28 0.0482(15) 0.0457(15) 0.0449(17) -0.0075(11) 0.0098(13) -0.0003(11)
C29 0.0576(19) 0.0620(19) 0.056(2) -0.0082(15) 0.0144(16) 0.0067(16)
C30 0.068(2) 0.089(3) 0.062(3) -0.0103(18) 0.0296(19) 0.0035(19)
C31 0.081(3) 0.094(3) 0.051(2) 0.0095(19) 0.027(2) 0.007(2)
C32 0.0613(19) 0.073(2) 0.051(2) 0.0050(15) 0.0154(16) 0.0061(16)
C33 0.0661(19) 0.0498(16) 0.0467(18) 0.0072(12) 0.0186(15) 0.0086(14)
C34 0.090(3) 0.0500(19) 0.082(3) 0.0038(16) 0.010(2) 0.0022(18)
C35 0.132(5) 0.049(2) 0.098(4) 0.000(2) 0.016(3) -0.002(3)
C36 0.143(4) 0.053(2) 0.092(3) 0.010(2) 0.038(3) 0.024(3)
C37 0.104(4) 0.079(3) 0.146(5) 0.029(3) 0.034(4) 0.043(3)
C38 0.073(3) 0.063(2) 0.118(4) 0.021(2) 0.020(2) 0.019(2)
C39 0.096(3) 0.103(3) 0.120(4) 0.008(3) 0.042(3) 0.014(3)
C40 0.085(3) 0.150(5) 0.149(6) -0.014(4) 0.019(3) -0.028(3)
C41 0.146(5) 0.138(5) 0.078(4) -0.009(3) 0.031(3) 0.023(4)
C42 0.192(6) 0.114(4) 0.096(4) -0.029(3) 0.016(4) 0.034(4)
C43 0.0512(16) 0.0590(18) 0.0489(19) 0.0045(13) 0.0134(14) 0.0074(13)
C44 0.071(2) 0.060(2) 0.085(3) -0.0018(17) 0.022(2) 0.0119(17)
C45 0.092(3) 0.079(3) 0.105(4) 0.001(2) 0.031(3) 0.035(2)
C46 0.088(3) 0.114(4) 0.095(3) 0.009(3) 0.026(3) 0.053(3)
C47 0.054(2) 0.134(4) 0.108(4) -0.009(3) 0.002(2) 0.021(3)
C48 0.057(2) 0.086(3) 0.083(3) -0.006(2) 0.0043(18) 0.0116(18)
C49 0.0451(15) 0.0469(15) 0.0517(19) 0.0024(12) 0.0062(13) -0.0005(12)
C50 0.0570(18) 0.0500(17) 0.056(2) 0.0001(14) 0.0076(15) -0.0022(14)
C51 0.079(2) 0.0511(18) 0.063(2) -0.0063(16) 0.0047(19) -0.0006(16)
C52 0.083(2) 0.0486(19) 0.094(3) -0.0002(18) 0.010(2) -0.0142(18)
C53 0.096(3) 0.060(2) 0.100(3) 0.007(2) 0.037(3) -0.020(2)
C54 0.076(2) 0.0565(19) 0.070(3) 0.0022(16) 0.0265(19) -0.0092(16)
C55 0.289(10) 0.147(5) 0.056(4) 0.000(3) 0.023(5) 0.057(6)
C56 0.344(14) 0.215(9) 0.071(5) 0.011(5) -0.002(6) 0.075(9)
C57 0.166(8) 0.366(16) 0.301(13) 0.035(11) 0.148(9) 0.114(9)
C58 0.170(8) 0.45(2) 0.335(15) -0.037(14) 0.162(10) 0.076(11)
N1 0.0483(13) 0.0610(15) 0.0455(15) 0.0041(11) 0.0039(11) -0.0005(11)
N2 0.0623(15) 0.0618(15) 0.0467(16) 0.0057(11) 0.0117(12) 0.0037(12)
O1 0.0665(14) 0.0714(14) 0.0394(14) -0.0047(10) -0.0003(11) -0.0111(11)
O2 0.0906(17) 0.0896(18) 0.0477(15) 0.0136(12) -0.0057(12) -0.0048(14)
O3 0.0680(16) 0.090(2) 0.093(2) 0.0016(14) -0.0083(14) -0.0109(13)
O4 0.112(2) 0.0849(18) 0.0560(16) -0.0050(12) 0.0099(14) 0.0221(15)
O5 0.196(4) 0.0586(16) 0.087(2) -0.0099(14) 0.002(2) 0.0023(19)
O6 0.120(2) 0.0855(18) 0.0458(16) 0.0119(11) 0.0172(15) -0.0016(14)
O7 0.103(2) 0.211(4) 0.099(3) 0.002(3) 0.050(2) 0.039(3)
P1 0.0456(4) 0.0430(4) 0.0399(4) 0.0039(3) 0.0063(3) 0.0029(3)
P2 0.0629(5) 0.0711(5) 0.0455(5) 0.0043(4) -0.0061(4) -0.0035(4)
P3 0.0454(4) 0.0437(4) 0.0435(4) 0.0024(3) 0.0095(3) 0.0005(3)
P4 0.0768(6) 0.0647(5) 0.0495(5) -0.0004(4) 0.0162(4) 0.0097(4)
Ru1 0.04277(14) 0.04132(14) 0.04436(17) 0.00098(8) 0.00383(10) 0.00275(8)

loop_
_geom_bond_atom_site_label_1
_geom_bond_atom_site_label_2
_geom_bond_distance
_geom_bond_site_symmetry_2
_geom_bond_publ_flag
C1 C6 1.388(5) . ?
C1 C2 1.416(5) . ?
C1 C8 1.516(5) . ?
C1 Ru1 2.298(3) . ?
C2 C3 1.406(5) . ?
C2 Ru1 2.213(3) . ?
C2 H2 0.91(4) . ?
C3 C4 1.400(5) . ?
C3 Ru1 2.230(3) . ?
C3 H3 0.86(4) . ?
C4 C5 1.400(5) . ?
C4 C7 1.500(5) . ?
C4 Ru1 2.345(3) . ?
C5 C6 1.410(5) . ?
C5 Ru1 2.261(3) . ?
C5 H5 0.84(3) . ?
C6 Ru1 2.268(3) . ?
C6 H6 0.88(4) . ?
C7 H7A 0.9600 . ?
C7 H7B 0.9600 . ?
C7 H7C 0.9600 . ?
C8 C9 1.519(6) . ?
C8 C10 1.534(5) . ?
C8 H8 1.01(4) . ?
C9 H9A 0.9600 . ?
C9 H9B 0.9600 . ?
C9 H9C 0.9600 . ?
C10 H10A 0.9600 . ?
C10 H10B 0.9600 . ?
C10 H10C 0.9600 . ?
C11 C12 1.404(4) . ?
C11 C14 1.541(4) . ?
C11 Ru1 2.222(3) . ?
C11 H11 0.88(3) . ?
C12 C13 1.461(4) . ?
C12 Ru1 2.127(3) . ?
C12 H12 0.93(3) . ?
C13 P1 1.809(3) . ?
C13 P3 1.828(3) . ?
C13 Ru1 2.223(3) . ?
C14 O1 1.406(4) . ?
C14 C15 1.541(4) . ?
C14 C21 1.544(4) . ?
C15 C16 1.363(6) . ?
C15 C20 1.388(5) . ?
C16 C17 1.408(6) . ?
C16 H16 1.01(4) . ?
C17 C18 1.358(9) . ?
C17 H17 0.92(5) . ?
C18 C19 1.356(9) . ?
C18 H18 0.95(6) . ?
C19 C20 1.378(6) . ?
C19 H19 0.95(5) . ?
C20 H20 0.90(4) . ?
C21 C22 1.378(5) . ?
C21 C26 1.385(5) . ?
C22 C23 1.380(7) . ?
C22 H22 0.87(4) . ?
C23 C24 1.359(8) . ?
C23 H23 0.89(5) . ?
C24 C25 1.362(8) . ?
C24 H24 0.88(5) . ?
C25 C26 1.375(6) . ?
C25 H25 0.84(5) . ?
C26 H26 0.92(4) . ?
C27 C32 1.400(4) . ?
C27 C28 1.410(4) . ?
C27 P1 1.773(3) . ?
C28 C29 1.411(4) . ?
C28 Ru1 2.095(3) . ?
C29 C30 1.365(5) . ?
C29 H29 0.88(4) . ?
C30 C31 1.381(6) . ?
C30 H30 0.83(4) . ?
C31 C32 1.368(5) . ?
C31 H31 0.81(4) . ?
C32 H32 0.94(4) . ?
C33 C34 1.378(5) . ?
C33 C38 1.382(5) . ?
C33 P1 1.821(3) . ?
C34 C35 1.388(5) . ?
C34 H34 1.04(5) . ?
C35 C36 1.361(8) . ?
C35 H35 0.72(5) . ?
C36 C37 1.341(8) . ?
C36 H36 0.99(5) . ?
C37 C38 1.389(7) . ?
C37 H37 0.73(5) . ?
C38 H38 0.87(4) . ?
C39 O3 1.401(5) . ?
C39 C40 1.494(7) . ?
C39 H39A 0.9700 . ?
C39 H39B 0.9700 . ?
C40 H40A 0.9600 . ?
C40 H40B 0.9600 . ?
C40 H40C 0.9600 . ?
C41 O4 1.408(5) . ?
C41 C42 1.426(8) . ?
C41 H41A 0.9700 . ?
C41 H41B 0.9700 . ?
C42 H42A 0.9600 . ?
C42 H42B 0.9600 . ?
C42 H42C 0.9600 . ?
C43 C44 1.376(5) . ?
C43 C48 1.385(5) . ?
C43 P3 1.822(3) . ?
C44 C45 1.384(5) . ?
C44 H44 0.98(4) . ?
C45 C46 1.353(7) . ?
C45 H45 0.95(5) . ?
C46 C47 1.377(7) . ?
C46 H46 0.97(4) . ?
C47 C48 1.399(6) . ?
C47 H47 0.99(4) . ?
C48 H48 0.98(4) . ?
C49 C50 1.382(4) . ?
C49 C54 1.393(4) . ?
C49 P3 1.809(3) . ?
C50 C51 1.397(5) . ?
C50 H50 0.88(3) . ?
C51 C52 1.368(6) . ?
C51 H51 0.88(3) . ?
C52 C53 1.376(6) . ?
C52 H52 0.97(4) . ?
C53 C54 1.376(5) . ?
C53 H53 0.94(4) . ?
C54 H54 0.96(4) . ?
C55 C56 1.326(9) . ?
C55 O6 1.411(6) . ?
C55 H55A 0.9700 . ?
C55 H55B 0.9700 . ?
C56 H56A 0.9600 . ?
C56 H56B 0.9600 . ?
C56 H56C 0.9600 . ?
C57 C58 1.169(10) . ?
C57 O7 1.266(9) . ?
C57 H57A 0.9700 . ?
C57 H57B 0.9700 . ?
C58 H58A 0.9600 . ?
C58 H58B 0.9600 . ?
C58 H58C 0.9600 . ?
N1 P1 1.574(2) . ?
N1 P2 1.583(3) . ?
N2 P4 1.558(3) . ?
N2 P3 1.572(3) . ?
O1 H1O 0.73(4) . ?
O2 P2 1.478(3) . ?
O3 P2 1.556(3) . ?
O4 P2 1.598(3) . ?
O5 P4 1.442(3) . ?
O6 P4 1.574(3) . ?
O7 P4 1.596(4) . ?
O C62 1.29(4) . ?
O C60 1.90(3) . ?
C63 C62 1.522(19) . ?
C63 H63A 0.9600 . ?
C63 H63B 0.9600 . ?
C63 H63C 0.9600 . ?
C62 H62A 0.9700 . ?
C62 H62B 0.9700 . ?
C61 C60 1.554(18) . ?
C61 H61A 0.9600 . ?
C61 H61B 0.9600 . ?
C61 H61C 0.9600 . ?
C60 H60A 0.9700 . ?
C60 H60B 0.9700 . ?
